data_4317565
loop_
_publ_author_name
'Chih-Chieh Wang'
'Cheng-Han Yang'
'Gene-Hsiang Lee'

_publ_section_title
;
 Synthesis and Structural Characterization of [Na2M(C5O5)2(H2O)2].4H2O (M
 = NiII, CuII)
;
_journal_name_full 'Inorganic Chemistry'
_journal_page_first 1015
_journal_page_last 1018
_journal_paper_doi 10.1021/ic0108538
_journal_volume 41
_journal_year 2002
_chemical_formula_sum 'C10 H12 Na2 Ni O16'
_chemical_formula_weight 492.89
_chemical_name_systematic
;
  ?
;
_space_group_IT_number 2
_symmetry_cell_setting triclinic
_symmetry_space_group_name_Hall '-P 1'
_symmetry_space_group_name_H-M 'P -1'
_atom_sites_solution_hydrogens geom
_atom_sites_solution_primary direct
_atom_sites_solution_secondary difmap
_audit_creation_method SHELXL
_cell_angle_alpha 100.54(2)
_cell_angle_beta 111.74(2)
_cell_angle_gamma 99.622(15)
_cell_formula_units_Z 1
_cell_length_a 6.9223(14)
_cell_length_b 7.9382(13)
_cell_length_c 8.703(2)
_cell_measurement_reflns_used 25
_cell_measurement_temperature 295(2)
_cell_measurement_theta_max 16.38
_cell_measurement_theta_min 7.36
_cell_volume 422.03(17)
_computing_cell_refinement 'Nonius CAD4'
_computing_data_collection 'Nonius CAD4'
_computing_data_reduction 'NRCSDP DATRD2'
_computing_molecular_graphics 'Siemens SHELXTL'
_computing_publication_material 'Siemens SHELXTL'
_computing_structure_refinement 'SHELXL-93 (Sheldrick, 1993)'
_computing_structure_solution 'SHELXS-86 (Sheldrick, 1990)'
_diffrn_ambient_temperature 295(2)
_diffrn_measurement_device 'Nonius CAD4'
_diffrn_measurement_method '\w--2\q scans'
_diffrn_radiation_monochromator graphite
_diffrn_radiation_source 'fine-focus sealed tube'
_diffrn_radiation_type MoK\a
_diffrn_radiation_wavelength 0.71073
_diffrn_reflns_av_R_equivalents 0.0000
_diffrn_reflns_av_sigmaI/netI 0.0173
_diffrn_reflns_limit_h_max 9
_diffrn_reflns_limit_h_min -9
_diffrn_reflns_limit_k_max 11
_diffrn_reflns_limit_k_min 0
_diffrn_reflns_limit_l_max 11
_diffrn_reflns_limit_l_min -12
_diffrn_reflns_number 2454
_diffrn_reflns_theta_max 30.00
_diffrn_reflns_theta_min 2.61
_diffrn_standards_decay_% 0
_diffrn_standards_interval_time 60
_diffrn_standards_number 3
_exptl_absorpt_coefficient_mu 1.290
_exptl_absorpt_correction_T_max 0.7882
_exptl_absorpt_correction_T_min 0.6913
_exptl_absorpt_correction_type empirical
_exptl_crystal_colour 'light green'
_exptl_crystal_density_diffrn 1.939
_exptl_crystal_density_meas ?
_exptl_crystal_description block
_exptl_crystal_F_000 250
_exptl_crystal_size_max 0.25
_exptl_crystal_size_mid 0.20
_exptl_crystal_size_min 0.15
_refine_diff_density_max 0.410
_refine_diff_density_min -0.338
_refine_diff_density_rms 0.058
_refine_ls_extinction_method none
_refine_ls_goodness_of_fit_all 1.073
_refine_ls_goodness_of_fit_obs 1.110
_refine_ls_matrix_type full
_refine_ls_number_parameters 157
_refine_ls_number_reflns 2454
_refine_ls_number_restraints 0
_refine_ls_restrained_S_all 1.073
_refine_ls_restrained_S_obs 1.110
_refine_ls_R_factor_all 0.0295
_refine_ls_R_factor_obs 0.0250
_refine_ls_shift/esd_max 0.001
_refine_ls_shift/esd_mean 0.000
_refine_ls_structure_factor_coef Fsqd
_refine_ls_weighting_details 'w=1/[\s^2^(Fo^2^)+(0.0401P)^2^+0.0795P] where P=(Fo^2^+2Fc^2^)/3'
_refine_ls_weighting_scheme calc
_refine_ls_wR_factor_all 0.0703
_refine_ls_wR_factor_obs 0.0683
_reflns_number_observed 2182
_reflns_number_total 2454
_reflns_observed_criterion >2sigma(I)
_cod_data_source_file ic0108538_1.cif
_cod_data_source_block ic7528
_cod_depositor_comments
;
The following automatic conversions were performed:

'_symmetry_cell_setting' value 'Triclinic' changed to 'triclinic'
according to the built-in table from CIF Core dictionary named
'cif_core.dic' version 2.4.1 from 2010-06-29.

Automatic conversion script
Id: cif_fix_values 1646 2011-03-28 12:23:43Z adriana 

The following automatic conversions were performed:

'_exptl_crystal_density_meas' value 'not_measured' was changed to '?'
- the value is perceived as not measured.

Automatic conversion script
Id: cif_fix_values 3008 2015-01-20 13:52:24Z robertas 

The following automatic conversions were performed:

'_refine_ls_weighting_scheme' value 'calc
w=1/[\s^2^(Fo^2^)+(0.0401P)^2^+0.0795P] where P=(Fo^2^+2Fc^2^)/3' was
changed to 'calc'. New tag '_refine_ls_weighting_details' was
created. The value of the new tag was set to
'w=1/[\s^2^(Fo^2^)+(0.0401P)^2^+0.0795P] where P=(Fo^2^+2Fc^2^)/3'.

Automatic conversion script
Id: cif_fix_values 3143 2015-03-26 13:38:13Z robertas 
;
_cod_original_cell_volume 422.00(14)
_cod_database_code 4317565

loop_
_symmetry_equiv_pos_as_xyz
'x, y, z'
'-x, -y, -z'

loop_
_atom_site_aniso_label
_atom_site_aniso_U_11
_atom_site_aniso_U_22
_atom_site_aniso_U_33
_atom_site_aniso_U_23
_atom_site_aniso_U_13
_atom_site_aniso_U_12
Ni1 0.02860(14) 0.01223(11) 0.01637(12) 0.00198(8) 0.00904(9) 0.00081(8)
Na1 0.0304(3) 0.0256(3) 0.0363(3) 0.0055(2) 0.0159(3) 0.0049(2)
O1 0.0381(5) 0.0146(4) 0.0195(4) 0.0032(3) 0.0116(4) -0.0006(4)
O2 0.0399(5) 0.0156(4) 0.0183(4) 0.0026(3) 0.0131(4) 0.0011(4)
O3 0.0583(7) 0.0204(5) 0.0342(6) 0.0109(4) 0.0272(6) 0.0075(5)
O4 0.0337(5) 0.0144(4) 0.0338(5) -0.0005(4) 0.0155(4) -0.0012(4)
O5 0.0446(6) 0.0217(5) 0.0206(5) 0.0015(4) 0.0147(4) 0.0020(4)
O6 0.0303(5) 0.0194(5) 0.0343(6) 0.0068(4) 0.0102(5) 0.0043(4)
O7 0.0394(6) 0.0286(6) 0.0307(6) 0.0008(5) 0.0172(5) 0.0033(5)
O8 0.0406(6) 0.0272(5) 0.0233(5) 0.0055(4) 0.0153(5) 0.0023(5)
C1 0.0234(6) 0.0156(5) 0.0175(5) 0.0026(4) 0.0071(5) 0.0020(4)
C2 0.0249(6) 0.0146(5) 0.0188(5) 0.0033(4) 0.0089(5) 0.0029(4)
C3 0.0263(6) 0.0148(5) 0.0238(6) 0.0049(4) 0.0110(5) 0.0034(4)
C4 0.0211(6) 0.0160(5) 0.0233(6) 0.0028(4) 0.0091(5) 0.0025(4)
C5 0.0228(6) 0.0163(5) 0.0196(5) 0.0023(4) 0.0074(5) 0.0019(4)

loop_
_atom_site_label
_atom_site_type_symbol
_atom_site_fract_x
_atom_site_fract_y
_atom_site_fract_z
_atom_site_U_iso_or_equiv
_atom_site_thermal_displace_type
_atom_site_occupancy
_atom_site_calc_flag
_atom_site_refinement_flags
_atom_site_disorder_group
Ni1 Ni 0.5000 0.5000 0.5000 0.02000(8) Uani 1 d S .
Na1 Na 0.74290(10) 0.50463(8) 0.99312(8) 0.03083(14) Uani 1 d . .
O1 O 0.6147(2) 0.66085(12) 0.75486(12) 0.0253(2) Uani 1 d . .
O2 O 0.6181(2) 0.73243(12) 0.45534(12) 0.0253(2) Uani 1 d . .
O3 O 0.8069(2) 1.11455(14) 0.51951(15) 0.0350(3) Uani 1 d . .
O4 O 1.0998(2) 0.71685(13) 1.11959(14) 0.0288(2) Uani 1 d . .
O5 O 0.7604(2) 1.00484(13) 1.02614(13) 0.0300(2) Uani 1 d . .
O6 O 0.7882(2) 0.44736(15) 0.5423(2) 0.0293(2) Uani 1 d . .
H6A H 0.8006(36) 0.3494(33) 0.5540(29) 0.046(6) Uiso 1 d . .
H6B H 0.8869(46) 0.5230(38) 0.6222(35) 0.065(8) Uiso 1 d . .
O7 O 0.8305(2) 0.3517(2) 1.2130(2) 0.0338(3) Uani 1 d . .
H7A H 0.7641(41) 0.3528(34) 1.2691(33) 0.055(7) Uiso 1 d . .
H7B H 0.8104(39) 0.2571(32) 1.1706(31) 0.048(7) Uiso 1 d . .
O8 O 0.6053(2) 0.7068(2) 1.13087(15) 0.0308(2) Uani 1 d . .
H8A H 0.6428(41) 0.7312(33) 1.2265(35) 0.056(7) Uiso 1 d . .
H8B H 0.6417(38) 0.7955(34) 1.1112(32) 0.052(7) Uiso 1 d . .
C1 C 0.6817(2) 0.8163(2) 0.7477(2) 0.0199(2) Uani 1 d . .
C2 C 0.6884(2) 0.8522(2) 0.5938(2) 0.0199(2) Uani 1 d . .
C3 C 0.7786(2) 1.0400(2) 0.6242(2) 0.0217(2) Uani 1 d . .
C4 C 0.8229(2) 1.1238(2) 0.8055(2) 0.0208(2) Uani 1 d . .
C5 C 0.7549(2) 0.9829(2) 0.8796(2) 0.0207(2) Uani 1 d . .

loop_
_atom_type_symbol
_atom_type_description
_atom_type_scat_dispersion_real
_atom_type_scat_dispersion_imag
_atom_type_scat_source
C C 0.0033 0.0016 'International Tables Vol C Tables 4.2.6.8 and 6.1.1.4'
H H 0.0000 0.0000 'International Tables Vol C Tables 4.2.6.8 and 6.1.1.4'
O O 0.0106 0.0060 'International Tables Vol C Tables 4.2.6.8 and 6.1.1.4'
Na Na 0.0362 0.0249 'International Tables Vol C Tables 4.2.6.8 and 6.1.1.4'
Ni Ni 0.3393 1.1124 'International Tables Vol C Tables 4.2.6.8 and 6.1.1.4'

loop_
_geom_angle_atom_site_label_1
_geom_angle_atom_site_label_2
_geom_angle_atom_site_label_3
_geom_angle
_geom_angle_site_symmetry_1
_geom_angle_site_symmetry_3
_geom_angle_publ_flag
O6 Ni1 O6 180.0 . 2_666 ?
O6 Ni1 O2 92.50(5) . 2_666 ?
O6 Ni1 O2 87.50(5) 2_666 2_666 ?
O6 Ni1 O2 87.50(5) . . ?
O6 Ni1 O2 92.50(5) 2_666 . ?
O2 Ni1 O2 180.0 2_666 . ?
O6 Ni1 O1 92.23(5) . . ?
O6 Ni1 O1 87.77(5) 2_666 . ?
O2 Ni1 O1 96.70(4) 2_666 . ?
O2 Ni1 O1 83.30(4) . . ?
O6 Ni1 O1 87.77(5) . 2_666 ?
O6 Ni1 O1 92.23(5) 2_666 2_666 ?
O2 Ni1 O1 83.30(4) 2_666 2_666 ?
O2 Ni1 O1 96.70(4) . 2_666 ?
O1 Ni1 O1 180.0 . 2_666 ?
O8 Na1 O7 94.85(5) . . ?
O8 Na1 O8 89.37(5) . 2_667 ?
O7 Na1 O8 85.14(5) . 2_667 ?
O8 Na1 O4 173.38(5) . 2_767 ?
O7 Na1 O4 78.60(5) . 2_767 ?
O8 Na1 O4 91.04(5) 2_667 2_767 ?
O8 Na1 O4 91.23(5) . . ?
O7 Na1 O4 94.41(5) . . ?
O8 Na1 O4 179.27(5) 2_667 . ?
O4 Na1 O4 88.31(4) 2_767 . ?
O8 Na1 O1 82.55(4) . . ?
O7 Na1 O1 174.95(5) . . ?
O8 Na1 O1 90.49(5) 2_667 . ?
O4 Na1 O1 104.05(4) 2_767 . ?
O4 Na1 O1 89.99(5) . . ?
O8 Na1 Na1 45.38(4) . 2_667 ?
O7 Na1 Na1 89.91(4) . 2_667 ?
O8 Na1 Na1 44.00(3) 2_667 2_667 ?
O4 Na1 Na1 134.66(4) 2_767 2_667 ?
O4 Na1 Na1 136.61(4) . 2_667 ?
O1 Na1 Na1 85.18(4) . 2_667 ?
O8 Na1 Na1 134.95(5) . 2_767 ?
O7 Na1 Na1 85.18(4) . 2_767 ?
O8 Na1 Na1 135.26(4) 2_667 2_767 ?
O4 Na1 Na1 44.22(3) 2_767 2_767 ?
O4 Na1 Na1 44.09(3) . 2_767 ?
O1 Na1 Na1 99.72(4) . 2_767 ?
Na1 Na1 Na1 175.10(4) 2_667 2_767 ?
C1 O1 Ni1 105.00(8) . . ?
C1 O1 Na1 131.61(9) . . ?
Ni1 O1 Na1 115.90(4) . . ?
C2 O2 Ni1 107.31(8) . . ?
C4 O4 Na1 130.86(10) 2_777 2_767 ?
C4 O4 Na1 137.07(10) 2_777 . ?
Na1 O4 Na1 91.69(4) 2_767 . ?
Na1 O8 Na1 90.63(5) . 2_667 ?
O1 C1 C2 121.98(11) . . ?
O1 C1 C5 129.09(12) . . ?
C2 C1 C5 108.91(11) . . ?
O2 C2 C1 122.13(11) . . ?
O2 C2 C3 127.76(12) . . ?
C1 C2 C3 110.09(11) . . ?
O3 C3 C2 126.68(12) . . ?
O3 C3 C4 127.23(12) . . ?
C2 C3 C4 106.06(11) . . ?
O4 C4 C5 126.01(12) 2_777 . ?
O4 C4 C3 125.94(12) 2_777 . ?
C5 C4 C3 108.04(11) . . ?
O5 C5 C1 127.18(12) . . ?
O5 C5 C4 126.08(12) . . ?
C1 C5 C4 106.75(11) . . ?

loop_
_geom_bond_atom_site_label_1
_geom_bond_atom_site_label_2
_geom_bond_distance
_geom_bond_site_symmetry_2
_geom_bond_publ_flag
Ni1 O6 2.0199(12) . ?
Ni1 O6 2.0199(12) 2_666 ?
Ni1 O2 2.0536(10) 2_666 ?
Ni1 O2 2.0537(10) . ?
Ni1 O1 2.1213(11) . ?
Ni1 O1 2.1213(11) 2_666 ?
Na1 O8 2.3606(14) . ?
Na1 O7 2.396(2) . ?
Na1 O8 2.419(2) 2_667 ?
Na1 O4 2.4577(13) 2_767 ?
Na1 O4 2.4633(14) . ?
Na1 O1 2.5632(13) . ?
Na1 Na1 3.3982(14) 2_667 ?
Na1 Na1 3.5305(14) 2_767 ?
O1 C1 1.265(2) . ?
O2 C2 1.259(2) . ?
O3 C3 1.229(2) . ?
O4 C4 1.235(2) 2_777 ?
O4 Na1 2.4577(13) 2_767 ?
O5 C5 1.241(2) . ?
O8 Na1 2.419(2) 2_667 ?
C1 C2 1.435(2) . ?
C1 C5 1.453(2) . ?
C2 C3 1.451(2) . ?
C3 C4 1.488(2) . ?
C4 O4 1.235(2) 2_777 ?
C4 C5 1.484(2) . ?
